data_4033297
loop_
_publ_author_name
'Thangamani, Murugesan'
'Kannupal, Srinivasan'

_publ_section_title
;
 Lewis Acid-Mediated Ring-Opening Reactions of
 trans-2-Aroyl-3-styryl-cyclopropane-1,1-dicarboxylates: Access to
 Cyclopentenes and E,E-1,3-Dienes.
;
_journal_name_full 'The Journal of organic chemistry'
_journal_paper_doi 10.1021/acs.joc.7b02335
_journal_year 2017
_chemical_formula_moiety '2(C23.46 H21.37 N O7)'
_chemical_formula_sum 'C47 H43 N2 O14'
_chemical_formula_weight 859.83
_space_group_crystal_system monoclinic
_space_group_IT_number 9
_space_group_name_Hall 'C -2yc'
_space_group_name_H-M_alt 'C 1 c 1'
_symmetry_space_group_name_Hall 'C -2yc'
_symmetry_space_group_name_H-M 'C 1 c 1'
_atom_sites_solution_hydrogens geom
_atom_sites_solution_primary dual
_audit_creation_date 2017-09-04
_audit_creation_method
;
Olex2 1.2-beta
(compiled 2017.08.10 svn.r3458 for OlexSys, GUI svn.r5381)
;
_cell_angle_alpha 90
_cell_angle_beta 100.618(4)
_cell_angle_gamma 90
_cell_formula_units_Z 4
_cell_length_a 17.832(2)
_cell_length_b 11.4226(13)
_cell_length_c 22.574(3)
_cell_measurement_reflns_used 67624
_cell_measurement_temperature 297(2)
_cell_measurement_theta_max 27.641
_cell_measurement_theta_min 2.231
_cell_volume 4519.3(9)
_computing_cell_refinement 'SAINT v8.34A (Bruker, 2013)'
_computing_data_reduction 'SAINT v8.34A (Bruker, 2013)'
_computing_molecular_graphics 'Olex2 (Dolomanov et al., 2009)'
_computing_publication_material 'Olex2 (Dolomanov et al., 2009)'
_computing_structure_refinement 'ShelXL (Sheldrick, 2015)'
_computing_structure_solution 'ShelXT (Sheldrick, 2015)'
_diffrn_ambient_temperature 297.21
_diffrn_measured_fraction_theta_full 0.998
_diffrn_measured_fraction_theta_max 0.992
_diffrn_measurement_device_type 'Bruker APEX-II CCD'
_diffrn_measurement_method '\f and \w scans'
_diffrn_radiation_type MoK\a
_diffrn_radiation_wavelength 0.71073
_diffrn_reflns_av_R_equivalents 0.0942
_diffrn_reflns_av_unetI/netI 0.0737
_diffrn_reflns_Laue_measured_fraction_full 0.998
_diffrn_reflns_Laue_measured_fraction_max 0.992
_diffrn_reflns_limit_h_max 23
_diffrn_reflns_limit_h_min -22
_diffrn_reflns_limit_k_max 14
_diffrn_reflns_limit_k_min -14
_diffrn_reflns_limit_l_max 29
_diffrn_reflns_limit_l_min -29
_diffrn_reflns_number 67624
_diffrn_reflns_point_group_measured_fraction_full 0.998
_diffrn_reflns_point_group_measured_fraction_max 0.992
_diffrn_reflns_theta_full 25.000
_diffrn_reflns_theta_max 27.641
_diffrn_reflns_theta_min 2.231
_exptl_absorpt_coefficient_mu 0.094
_exptl_absorpt_correction_type none
_exptl_crystal_colour colorless
_exptl_crystal_density_diffrn 1.264
_exptl_crystal_description Block
_exptl_crystal_F_000 1804
_exptl_crystal_size_max 0.3
_exptl_crystal_size_mid 0.25
_exptl_crystal_size_min 0.25
_refine_diff_density_max 0.758
_refine_diff_density_min -0.408
_refine_diff_density_rms 0.058
_refine_ls_abs_structure_details
;
 Refined as a perfect inversion twin.
;
_refine_ls_abs_structure_Flack 0.5
_refine_ls_extinction_coef 0.0031(16)
_refine_ls_extinction_expression Fc^*^=kFc[1+0.001xFc^2^\l^3^/sin(2\q)]^-1/4^
_refine_ls_extinction_method 'SHELXL-2016/4 (Sheldrick 2016)'
_refine_ls_goodness_of_fit_ref 1.018
_refine_ls_hydrogen_treatment constr
_refine_ls_matrix_type full
_refine_ls_number_parameters 582
_refine_ls_number_reflns 10353
_refine_ls_number_restraints 2
_refine_ls_restrained_S_all 1.018
_refine_ls_R_factor_all 0.1508
_refine_ls_R_factor_gt 0.0888
_refine_ls_shift/su_max 0.000
_refine_ls_shift/su_mean 0.000
_refine_ls_structure_factor_coef Fsqd
_refine_ls_weighting_details 'w=1/[\s^2^(Fo^2^)+(0.1644P)^2^+2.8649P] where P=(Fo^2^+2Fc^2^)/3'
_refine_ls_weighting_scheme calc
_refine_ls_wR_factor_gt 0.2426
_refine_ls_wR_factor_ref 0.2842
_reflns_Friedel_coverage 0.999
_reflns_Friedel_fraction_full 0.998
_reflns_Friedel_fraction_max 0.992
_reflns_number_gt 6202
_reflns_number_total 10353
_reflns_threshold_expression 'I > 2\s(I)'
_cod_data_source_file jo7b02335_si_003.cif
_cod_data_source_block rn65a
_cod_original_cell_volume 4519.4(9)
_cod_database_code 4033297
_shelx_shelxl_version_number 2016/4
_shelx_space_group_comment
;
The symmetry employed for this shelxl refinement is uniquely defined
by the following loop, which should always be used as a source of
symmetry information in preference to the above space-group names.
They are only intended as comments.
;
_olex2_refinement_description
;
1. Fixed Uiso
 At 1.2 times of:
  All C(H) groups, All C(H,H) groups
 At 1.5 times of:
  All C(H,H,H) groups
2. Others
 Sof(C24A)=Sof(H24D)=Sof(H24E)=Sof(H24F)=1-FVAR(1)
 Sof(C21B)=Sof(H21A)=Sof(H21B)=Sof(H21C)=FVAR(1)
3.a Ternary CH refined with riding coordinates:
 C18B(H18B), C18A(H18A)
3.b Secondary CH2 refined with riding coordinates:
 C23B(H23A,H23B), C23A(H23C,H23D), C20B(H20A,H20B), C20A(H20C,H20D)
3.c Me refined with riding coordinates:
 C24A(H24D,H24E,H24F)
3.d Aromatic/amide H refined with riding coordinates:
 C9B(H9B), C8B(H8B), C7B(H7B), C13B(H13B), C5B(H5B), C17A(H17A), C3B(H3B),
 C2B(H2B), C3A(H3A), C5A(H5A), C8A(H8A), C13A(H13A), C6A(H6A), C9A(H9A),
 C15B(H15B), C6B(H6B), C7A(H7A), C14A(H14A), C16A(H16A), C14B(H14B), C17B(H17B),
  C2A(H2A), C16B(H16B), C15A(H15A)
3.e Idealised Me refined as rotating group:
 C24B(H24A,H24B,H24C), C21B(H21A,H21B,H21C), C21A(H21D,H21E,H21F)
;
_olex2_submission_special_instructions 'No special instructions were received'

loop_
_space_group_symop_operation_xyz
'x, y, z'
'x, -y, z+1/2'
'x+1/2, y+1/2, z'
'x+1/2, -y+1/2, z+1/2'

loop_
_atom_site_label
_atom_site_type_symbol
_atom_site_fract_x
_atom_site_fract_y
_atom_site_fract_z
_atom_site_U_iso_or_equiv
_atom_site_adp_type
_atom_site_occupancy
_atom_site_site_symmetry_order
_atom_site_calc_flag
_atom_site_refinement_flags_posn
_atom_site_refinement_flags_occupancy
_atom_site_disorder_assembly
_atom_site_disorder_group
O7B O 0.2974(3) 0.4028(4) 0.4889(2) 0.0643(12) Uani 1 1 d . . . .
O7A O 0.6715(3) 0.5243(5) 0.5282(2) 0.0765(15) Uani 1 1 d . . . .
N1B N 0.5141(4) 1.1088(8) 0.3412(4) 0.084(2) Uani 1 1 d . . . .
O1B O 0.4981(4) 1.2132(6) 0.3341(4) 0.106(2) Uani 1 1 d . . . .
O3B O 0.2805(3) 0.4195(4) 0.6221(3) 0.0747(14) Uani 1 1 d . . . .
O4B O 0.5249(3) 0.4127(6) 0.5924(3) 0.102(2) Uani 1 1 d . . . .
O6B O 0.3768(3) 0.2738(4) 0.5436(3) 0.0905(18) Uani 1 1 d . . . .
C9B C 0.3375(4) 0.6806(5) 0.5617(3) 0.0510(14) Uani 1 1 d . . . .
H9B H 0.300998 0.725666 0.575743 0.061 Uiso 1 1 calc R . . .
C8B C 0.3789(4) 0.7365(5) 0.5204(3) 0.0523(15) Uani 1 1 d . . . .
H8B H 0.416023 0.693793 0.505856 0.063 Uiso 1 1 calc R . . .
C7B C 0.3660(4) 0.8478(5) 0.5021(3) 0.0520(15) Uani 1 1 d . . . .
H7B H 0.328004 0.887945 0.516878 0.062 Uiso 1 1 calc R . . .
C19B C 0.4664(4) 0.4469(6) 0.6040(5) 0.076(2) Uani 1 1 d . . . .
O5B O 0.4561(4) 0.4625(8) 0.6608(3) 0.117(3) Uani 1 1 d . . . .
C4B C 0.4054(4) 0.9114(5) 0.4614(3) 0.0530(15) Uani 1 1 d . . . .
C11B C 0.3000(4) 0.5218(6) 0.6259(3) 0.0554(15) Uani 1 1 d . . . .
C13B C 0.3237(5) 0.6926(6) 0.6981(3) 0.0645(18) Uani 1 1 d . . . .
H13B H 0.369176 0.709125 0.685103 0.077 Uiso 1 1 calc R . . .
C12B C 0.2784(4) 0.5994(6) 0.6723(3) 0.0599(17) Uani 1 1 d . . . .
C5B C 0.4532(4) 0.8573(6) 0.4272(3) 0.0605(17) Uani 1 1 d . . . .
H5B H 0.461778 0.777175 0.431112 0.073 Uiso 1 1 calc R . . .
C22A C 0.6101(5) 0.5632(6) 0.4948(3) 0.0683(19) Uani 1 1 d . . . .
O1A O 0.4349(4) -0.0712(7) 0.6840(4) 0.111(2) Uani 1 1 d . . . .
C10B C 0.3463(3) 0.5684(5) 0.5824(3) 0.0486(14) Uani 1 1 d . . . .
C22B C 0.3563(4) 0.3726(6) 0.5315(3) 0.0640(17) Uani 1 1 d . . . .
N1A N 0.4828(4) -0.1210(7) 0.6609(4) 0.082(2) Uani 1 1 d . . . .
O2A O 0.4998(5) -0.2238(7) 0.6691(4) 0.112(2) Uani 1 1 d . . . .
C10A C 0.6420(4) 0.4129(6) 0.4179(4) 0.068(2) Uani 1 1 d . . . .
O2B O 0.5593(5) 1.0579(9) 0.3171(4) 0.139(3) Uani 1 1 d . . . .
C1B C 0.4754(4) 1.0401(7) 0.3829(3) 0.0658(18) Uani 1 1 d . . . .
C18B C 0.3987(4) 0.4813(5) 0.5589(3) 0.0561(16) Uani 1 1 d . . . .
H18B H 0.417962 0.520711 0.526199 0.067 Uiso 1 1 calc R . . .
C4A C 0.5923(4) 0.0744(6) 0.5417(3) 0.0615(18) Uani 1 1 d . . . .
C17A C 0.6719(5) 0.3015(7) 0.3001(4) 0.077(2) Uani 1 1 d . . . .
H17A H 0.626129 0.281582 0.311791 0.093 Uiso 1 1 calc R . . .
C3B C 0.3952(4) 1.0335(5) 0.4563(3) 0.0588(16) Uani 1 1 d . . . .
H3B H 0.364239 1.071531 0.479172 0.071 Uiso 1 1 calc R . . .
C2B C 0.4308(4) 1.0971(6) 0.4173(3) 0.0669(19) Uani 1 1 d . . . .
H2B H 0.424714 1.177863 0.414438 0.080 Uiso 1 1 calc R . . .
C3A C 0.6064(5) -0.0450(7) 0.5528(4) 0.073(2) Uani 1 1 d . . . .
H3A H 0.641913 -0.082027 0.533729 0.088 Uiso 1 1 calc R . . .
C5A C 0.5388(4) 0.1258(6) 0.5721(3) 0.0662(19) Uani 1 1 d . . . .
H5A H 0.526442 0.204462 0.565642 0.079 Uiso 1 1 calc R . . .
C23B C 0.2568(5) 0.3052(7) 0.4543(5) 0.088(3) Uani 1 1 d . . . .
H23A H 0.290922 0.263297 0.432942 0.106 Uiso 1 1 calc R . . .
H23B H 0.237894 0.250947 0.481166 0.106 Uiso 1 1 calc R . . .
C8A C 0.6165(4) 0.2496(7) 0.4818(3) 0.069(2) Uani 1 1 d . . . .
H8A H 0.582050 0.292184 0.499520 0.083 Uiso 1 1 calc R . . .
C13A C 0.7841(5) 0.4208(6) 0.3125(3) 0.0665(18) Uani 1 1 d . . . .
H13A H 0.813374 0.482103 0.331588 0.080 Uiso 1 1 calc R . . .
C6A C 0.5041(4) 0.0621(7) 0.6112(4) 0.0685(19) Uani 1 1 d . . . .
H6A H 0.470230 0.097931 0.632283 0.082 Uiso 1 1 calc R . . .
O3A O 0.7064(5) 0.5690(5) 0.3807(5) 0.127(3) Uani 1 1 d . . . .
C9A C 0.6517(4) 0.3061(7) 0.4380(3) 0.0635(19) Uani 1 1 d . . . .
H9A H 0.686042 0.260955 0.421442 0.076 Uiso 1 1 calc R . . .
C12A C 0.7155(4) 0.3914(6) 0.3294(3) 0.0577(16) Uani 1 1 d . . . .
C15B C 0.2349(7) 0.7363(9) 0.7621(4) 0.094(3) Uani 1 1 d . . . .
H15B H 0.220608 0.780245 0.792850 0.112 Uiso 1 1 calc R . . .
C18A C 0.5851(5) 0.5027(8) 0.4370(5) 0.086(3) Uani 1 1 d . . . .
H18A H 0.597175 0.566907 0.411499 0.103 Uiso 1 1 calc R . . .
C6B C 0.4883(5) 0.9208(7) 0.3872(4) 0.0705(19) Uani 1 1 d . . . .
H6B H 0.519475 0.884011 0.364085 0.085 Uiso 1 1 calc R . . .
C7A C 0.6301(4) 0.1392(7) 0.4987(4) 0.0678(19) Uani 1 1 d . . . .
H7A H 0.666581 0.099055 0.482042 0.081 Uiso 1 1 calc R . . .
C14A C 0.8089(6) 0.3571(9) 0.2664(4) 0.085(2) Uani 1 1 d . . . .
H14A H 0.854839 0.375467 0.254676 0.102 Uiso 1 1 calc R . . .
C24B C 0.1930(5) 0.3552(9) 0.4114(4) 0.084(2) Uani 1 1 d . . . .
H24A H 0.212381 0.407431 0.384485 0.126 Uiso 1 1 calc GR . . .
H24B H 0.160048 0.397570 0.432964 0.126 Uiso 1 1 calc GR . . .
H24C H 0.164749 0.293344 0.388615 0.126 Uiso 1 1 calc GR . . .
C16A C 0.6948(6) 0.2413(8) 0.2545(4) 0.086(3) Uani 1 1 d . . . .
H16A H 0.664003 0.183151 0.233904 0.104 Uiso 1 1 calc R . . .
C14B C 0.3019(6) 0.7604(8) 0.7424(4) 0.082(2) Uani 1 1 d . . . .
H14B H 0.332403 0.822509 0.759050 0.098 Uiso 1 1 calc R . . .
C17B C 0.2104(4) 0.5771(8) 0.6941(3) 0.0692(19) Uani 1 1 d . . . .
H17B H 0.180257 0.513399 0.679179 0.083 Uiso 1 1 calc R . . .
C1A C 0.5199(4) -0.0529(7) 0.6187(3) 0.0659(18) Uani 1 1 d . . . .
C19A C 0.5105(8) 0.4916(14) 0.4097(5) 0.140(7) Uani 1 1 d . . . .
C2A C 0.5710(5) -0.1092(7) 0.5898(4) 0.076(2) Uani 1 1 d . . . .
H2A H 0.580910 -0.188706 0.595494 0.091 Uiso 1 1 calc R . . .
C16B C 0.1888(5) 0.6453(10) 0.7353(4) 0.088(3) Uani 1 1 d . . . .
H16B H 0.141950 0.632143 0.746635 0.106 Uiso 1 1 calc R . . .
C15A C 0.7646(7) 0.2679(9) 0.2389(4) 0.093(3) Uani 1 1 d . . . .
H15A H 0.781532 0.224065 0.209266 0.111 Uiso 1 1 calc R . . .
C11A C 0.6884(4) 0.4648(7) 0.3764(4) 0.073(2) Uani 1 1 d . . . .
C23A C 0.6943(8) 0.5738(12) 0.5874(4) 0.121(4) Uani 1 1 d . . . .
H23C H 0.720241 0.647800 0.584920 0.145 Uiso 1 1 calc R . A .
H23D H 0.649868 0.587772 0.605571 0.145 Uiso 1 1 calc R . A .
C20B C 0.5204(9) 0.441(2) 0.7123(7) 0.182(9) Uani 1 1 d . . . .
H20A H 0.568532 0.442880 0.698049 0.218 Uiso 1 1 calc R . B .
H20B H 0.521294 0.501260 0.742415 0.218 Uiso 1 1 calc R . B .
C21B C 0.5116(14) 0.331(2) 0.7379(11) 0.107(10) Uani 0.46(3) 1 d . P C 1
H21A H 0.531056 0.271335 0.715048 0.161 Uiso 0.46(3) 1 calc GR P C 1
H21B H 0.458436 0.317210 0.737715 0.161 Uiso 0.46(3) 1 calc GR P C 1
H21C H 0.539140 0.329981 0.778696 0.161 Uiso 0.46(3) 1 calc GR P C 1
C21A C 0.3347(11) 0.5666(19) 0.3618(11) 0.191(9) Uani 1 1 d . . . .
H21D H 0.287715 0.562546 0.333211 0.286 Uiso 1 1 calc GR . . .
H21E H 0.350343 0.646870 0.367578 0.286 Uiso 1 1 calc GR . . .
H21F H 0.327367 0.534069 0.399540 0.286 Uiso 1 1 calc GR . . .
O4A O 0.4690(6) 0.4126(9) 0.4430(5) 0.139(3) Uani 1 1 d . . . .
C20A C 0.3912(9) 0.503(2) 0.3400(8) 0.197(11) Uani 1 1 d . . . .
H20C H 0.390248 0.524379 0.298348 0.236 Uiso 1 1 calc R . . .
H20D H 0.379229 0.420115 0.340988 0.236 Uiso 1 1 calc R . . .
C24A C 0.744(2) 0.493(3) 0.6225(9) 0.24(3) Uani 0.54(3) 1 d . P C 2
H24D H 0.759908 0.524105 0.662322 0.365 Uiso 0.54(3) 1 calc R P C 2
H24E H 0.717513 0.420432 0.624731 0.365 Uiso 0.54(3) 1 calc R P C 2
H24F H 0.787597 0.480214 0.604165 0.365 Uiso 0.54(3) 1 calc R P C 2
O5A O 0.4672(6) 0.5216(10) 0.3738(9) 0.227(8) Uani 1 1 d . . . .
O6A O 0.5719(7) 0.6418(10) 0.5073(4) 0.195(6) Uani 1 1 d . . . .

loop_
_atom_site_aniso_label
_atom_site_aniso_U_11
_atom_site_aniso_U_22
_atom_site_aniso_U_33
_atom_site_aniso_U_23
_atom_site_aniso_U_13
_atom_site_aniso_U_12
O7B 0.074(3) 0.040(2) 0.076(3) -0.013(2) 0.006(2) 0.008(2)
O7A 0.087(3) 0.081(3) 0.057(3) -0.020(3) 0.001(3) 0.025(3)
N1B 0.063(4) 0.097(6) 0.088(5) 0.023(4) 0.007(4) -0.013(4)
O1B 0.111(5) 0.087(5) 0.119(5) 0.039(4) 0.017(4) -0.011(4)
O3B 0.084(4) 0.049(3) 0.093(4) 0.011(2) 0.022(3) -0.003(2)
O4B 0.056(3) 0.104(4) 0.139(6) -0.035(4) -0.002(3) 0.029(3)
O6B 0.086(4) 0.043(3) 0.133(5) -0.012(3) -0.005(3) 0.018(2)
C9B 0.053(3) 0.043(3) 0.057(4) -0.005(3) 0.010(3) 0.005(2)
C8B 0.061(4) 0.042(3) 0.055(4) -0.006(3) 0.012(3) 0.009(3)
C7B 0.058(4) 0.048(3) 0.049(3) -0.003(3) 0.008(3) 0.016(3)
C19B 0.055(4) 0.049(4) 0.123(7) 0.002(4) 0.009(4) 0.007(3)
O5B 0.069(4) 0.179(8) 0.096(5) 0.041(5) 0.001(3) 0.047(4)
C4B 0.052(3) 0.051(3) 0.052(3) 0.002(3) -0.002(3) 0.008(3)
C11B 0.052(4) 0.048(3) 0.063(4) 0.001(3) 0.002(3) 0.002(3)
C13B 0.072(4) 0.065(4) 0.060(4) -0.001(3) 0.020(4) -0.011(3)
C12B 0.054(4) 0.065(4) 0.059(4) 0.009(3) 0.005(3) -0.001(3)
C5B 0.066(4) 0.054(3) 0.064(4) 0.006(3) 0.017(3) 0.014(3)
C22A 0.098(5) 0.057(4) 0.049(3) -0.006(3) 0.012(4) 0.025(4)
O1A 0.095(5) 0.114(5) 0.135(6) 0.020(5) 0.048(5) 0.006(4)
C10B 0.051(3) 0.038(3) 0.054(3) -0.006(2) 0.000(3) 0.010(2)
C22B 0.068(4) 0.045(3) 0.076(4) -0.009(3) 0.005(4) 0.011(3)
N1A 0.061(4) 0.085(5) 0.095(5) 0.012(4) 0.002(4) 0.004(4)
O2A 0.098(5) 0.095(5) 0.142(7) 0.026(5) 0.019(4) 0.003(4)
C10A 0.057(4) 0.056(4) 0.096(5) -0.032(4) 0.028(4) -0.007(3)
O2B 0.125(6) 0.142(7) 0.171(9) 0.054(6) 0.082(7) 0.029(6)
C1B 0.061(4) 0.061(4) 0.070(4) 0.016(4) 0.000(3) -0.007(3)
C18B 0.054(3) 0.039(3) 0.076(4) -0.004(3) 0.013(3) 0.010(3)
C4A 0.053(3) 0.061(4) 0.067(4) -0.028(3) 0.003(3) 0.013(3)
C17A 0.067(5) 0.070(5) 0.091(6) -0.019(4) 0.005(4) -0.010(4)
C3B 0.068(4) 0.045(3) 0.063(4) -0.001(3) 0.012(3) 0.010(3)
C2B 0.078(5) 0.048(3) 0.068(4) 0.005(3) -0.004(4) 0.002(3)
C3A 0.075(5) 0.073(5) 0.074(5) -0.024(4) 0.020(4) 0.016(4)
C5A 0.073(5) 0.054(4) 0.073(5) -0.013(3) 0.017(4) 0.016(3)
C23B 0.079(5) 0.060(4) 0.120(7) -0.035(4) 0.001(5) 0.001(4)
C8A 0.058(4) 0.083(5) 0.068(4) -0.025(4) 0.017(4) 0.012(4)
C13A 0.077(5) 0.063(4) 0.060(4) 0.000(3) 0.014(4) -0.013(4)
C6A 0.051(4) 0.078(5) 0.078(5) -0.011(4) 0.015(3) 0.017(3)
O3A 0.124(5) 0.056(3) 0.226(9) -0.055(4) 0.093(6) -0.032(3)
C9A 0.052(4) 0.070(5) 0.072(4) -0.035(4) 0.019(3) -0.009(3)
C12A 0.064(4) 0.048(3) 0.062(4) -0.009(3) 0.015(3) -0.001(3)
C15B 0.118(8) 0.102(7) 0.068(5) -0.005(5) 0.035(6) 0.014(6)
C18A 0.062(4) 0.087(5) 0.111(7) -0.048(5) 0.023(4) 0.005(4)
C6B 0.070(4) 0.075(5) 0.068(4) 0.000(4) 0.015(4) 0.012(4)
C7A 0.058(4) 0.075(5) 0.071(5) -0.021(4) 0.016(4) 0.003(4)
C14A 0.093(6) 0.097(6) 0.070(5) 0.002(5) 0.027(5) 0.007(5)
C24B 0.081(5) 0.091(5) 0.077(5) -0.022(4) 0.007(4) 0.011(4)
C16A 0.104(7) 0.078(5) 0.075(5) -0.020(4) 0.012(5) -0.014(5)
C14B 0.111(7) 0.073(5) 0.063(4) -0.011(4) 0.024(5) -0.016(5)
C17B 0.057(4) 0.084(5) 0.066(4) -0.003(4) 0.011(4) -0.001(4)
C1A 0.048(4) 0.078(5) 0.068(4) -0.016(4) 0.001(3) 0.003(3)
C19A 0.137(10) 0.194(14) 0.068(6) -0.056(7) -0.036(7) 0.110(11)
C2A 0.081(5) 0.064(4) 0.076(5) -0.020(4) -0.005(4) 0.010(4)
C16B 0.074(5) 0.127(8) 0.070(5) 0.004(5) 0.030(4) -0.003(5)
C15A 0.126(8) 0.094(6) 0.058(5) -0.020(4) 0.018(5) 0.010(6)
C11A 0.055(4) 0.059(4) 0.108(6) -0.027(4) 0.024(4) -0.007(3)
C23A 0.144(9) 0.147(9) 0.061(5) -0.040(6) -0.005(5) 0.054(8)
C20B 0.117(10) 0.29(3) 0.127(11) 0.055(14) -0.015(8) 0.087(13)
C21B 0.113(18) 0.103(16) 0.092(16) 0.005(12) -0.015(12) 0.050(14)
C21A 0.125(12) 0.193(17) 0.23(2) 0.078(16) -0.018(14) -0.024(12)
O4A 0.137(7) 0.148(8) 0.140(7) 0.039(6) 0.045(6) -0.004(6)
C20A 0.109(11) 0.33(3) 0.146(13) 0.120(17) 0.018(10) 0.028(14)
C24A 0.33(4) 0.28(4) 0.071(12) -0.095(17) -0.091(18) 0.26(4)
O5A 0.091(6) 0.135(7) 0.41(2) 0.072(11) -0.075(10) -0.032(5)
O6A 0.242(11) 0.176(8) 0.126(6) -0.097(6) -0.078(7) 0.157(9)

loop_
_atom_type_symbol
_atom_type_description
_atom_type_scat_dispersion_real
_atom_type_scat_dispersion_imag
_atom_type_scat_source
C C 0.0033 0.0016 'International Tables Vol C Tables 4.2.6.8 and 6.1.1.4'
H H 0.0000 0.0000 'International Tables Vol C Tables 4.2.6.8 and 6.1.1.4'
N N 0.0061 0.0033 'International Tables Vol C Tables 4.2.6.8 and 6.1.1.4'
O O 0.0106 0.0060 'International Tables Vol C Tables 4.2.6.8 and 6.1.1.4'

loop_
_geom_angle_atom_site_label_1
_geom_angle_atom_site_label_2
_geom_angle_atom_site_label_3
_geom_angle
C22B O7B C23B 115.6(5)
C22A O7A C23A 118.1(6)
O1B N1B C1B 118.1(9)
C24Ab C23A O7A 107.7(10)
C21Ba C20B O5B 110.1(19)
O2B N1B O1B 124.6(8)
O2B N1B C1B 117.3(8)
C10B C9B C8B 126.7(6)
C7B C8B C9B 122.7(6)
C8B C7B C4B 126.4(6)
O4B C19B O5B 122.3(8)
O4B C19B C18B 125.0(10)
O5B C19B C18B 112.6(6)
C19B O5B C20B 120.1(9)
C5B C4B C7B 123.1(5)
C5B C4B C3B 118.4(6)
C3B C4B C7B 118.5(6)
O3B C11B C12B 121.1(6)
O3B C11B C10B 118.9(6)
C12B C11B C10B 120.1(5)
C14B C13B C12B 120.8(8)
C13B C12B C11B 123.1(6)
C13B C12B C17B 117.4(7)
C17B C12B C11B 119.4(6)
C6B C5B C4B 121.4(6)
O7A C22A C18A 116.3(6)
O6A C22A O7A 125.7(7)
O6A C22A C18A 118.1(7)
C9B C10B C11B 121.1(5)
C9B C10B C18B 122.3(6)
C11B C10B C18B 116.4(5)
O7B C22B C18B 110.4(5)
O6B C22B O7B 124.9(6)
O6B C22B C18B 124.5(7)
O1A N1A C1A 117.5(7)
O2A N1A O1A 124.0(8)
O2A N1A C1A 118.4(8)
C9A C10A C18A 125.0(7)
C9A C10A C11A 122.7(6)
C11A C10A C18A 112.3(7)
C2B C1B N1B 119.4(7)
C2B C1B C6B 122.3(7)
C6B C1B N1B 118.3(8)
C19B C18B C10B 114.1(6)
C19B C18B C22B 110.1(5)
C10B C18B C22B 112.5(5)
C3A C4A C5A 115.9(7)
C3A C4A C7A 121.0(6)
C5A C4A C7A 123.0(6)
C16A C17A C12A 121.0(8)
C2B C3B C4B 120.3(6)
C1B C2B C3B 119.5(6)
C2A C3A C4A 123.3(7)
C6A C5A C4A 121.2(7)
C24B C23B O7B 107.6(7)
C7A C8A C9A 123.5(7)
C12A C13A C14A 119.4(7)
C1A C6A C5A 119.2(7)
C10A C9A C8A 128.3(7)
C17A C12A C13A 119.8(7)
C17A C12A C11A 121.8(7)
C13A C12A C11A 118.2(6)
C14B C15B C16B 119.2(9)
C22A C18A C10A 116.6(7)
C19A C18A C22A 123.6(7)
C19A C18A C10A 116.4(7)
C1B C6B C5B 118.0(7)
C8A C7A C4A 125.7(7)
C15A C14A C13A 119.1(9)
C17A C16A C15A 119.3(8)
C13B C14B C15B 120.0(9)
C16B C17B C12B 121.2(8)
C6A C1A N1A 119.1(7)
C6A C1A C2A 122.6(8)
C2A C1A N1A 118.4(8)
C18A C19A O4A 111.7(10)
O5A C19A C18A 145(2)
O5A C19A O4A 103.0(15)
C3A C2A C1A 117.8(7)
C17B C16B C15B 121.3(8)
C14A C15A C16A 121.3(8)
C10A C11A C12A 120.9(6)
O3A C11A C10A 120.3(7)
O3A C11A C12A 118.8(8)
C21A C20A O5A 114(2)
C19A O5A C20A 146.2(17)

loop_
_geom_bond_atom_site_label_1
_geom_bond_atom_site_label_2
_geom_bond_distance
O7B C22B 1.333(9)
O7B C23B 1.472(9)
O7A C22A 1.289(9)
O7A C23A 1.439(10)
N1B O1B 1.229(10)
N1B O2B 1.203(11)
N1B C1B 1.489(11)
O3B C11B 1.217(8)
O4B C19B 1.188(10)
O6B C22B 1.202(8)
C9B C8B 1.441(10)
C9B C10B 1.363(9)
C8B C7B 1.344(9)
C7B C4B 1.450(10)
C19B O5B 1.339(11)
C19B C18B 1.482(11)
O5B C20B 1.496(14)
C4B C5B 1.395(10)
C4B C3B 1.409(9)
C11B C12B 1.477(10)
C11B C10B 1.493(10)
C13B C12B 1.397(10)
C13B C14B 1.377(12)
C12B C17B 1.414(11)
C5B C6B 1.392(11)
C22A C18A 1.472(11)
C22A O6A 1.192(9)
O1A N1A 1.221(10)
C10B C18B 1.523(8)
C22B C18B 1.525(9)
N1A O2A 1.217(10)
N1A C1A 1.478(11)
C10A C9A 1.302(11)
C10A C18A 1.558(10)
C10A C11A 1.484(11)
C1B C2B 1.373(11)
C1B C6B 1.382(11)
C4A C3A 1.401(11)
C4A C5A 1.402(10)
C4A C7A 1.479(12)
C17A C12A 1.380(10)
C17A C16A 1.363(13)
C3B C2B 1.382(11)
C3A C2A 1.352(12)
C5A C6A 1.376(12)
C23B C24B 1.467(13)
C8A C9A 1.420(12)
C8A C7A 1.327(12)
C13A C12A 1.387(11)
C13A C14A 1.408(12)
C6A C1A 1.347(11)
O3A C11A 1.232(9)
C12A C11A 1.501(10)
C15B C14B 1.377(15)
C15B C16B 1.392(15)
C18A C19A 1.365(16)
C14A C15A 1.366(14)
C16A C15A 1.387(15)
C17B C16B 1.324(12)
C1A C2A 1.374(12)
C19A O4A 1.46(2)
C19A O5A 1.068(15)
C23A C24A 1.41(2)
C20B C21B 1.40(3)
C21A C20A 1.40(3)
C20A O5A 1.442(19)
